data_1522201
loop_
_publ_author_name
'Woodcock, D.A.'
'Ritter, C.'
'Lightfoot, P.'

_publ_section_title
;
 Negative thermal expansion in Y2 (W O4)3
;
_journal_name_full 'Journal of Solid State Chemistry'
_journal_page_first 92
_journal_page_last 98
_journal_volume 149
_journal_year 2000
_chemical_formula_sum 'Al2 O12 W3'
_chemical_name_systematic 'Al2 (W O4)3'
_space_group_IT_number 60
_symmetry_space_group_name_Hall '-P 2a 2n'
_symmetry_space_group_name_H-M 'P n c a'
_cell_angle_alpha 90
_cell_angle_beta 90
_cell_angle_gamma 90
_cell_formula_units_Z 4
_cell_length_a 9.1364
_cell_length_b 12.5913
_cell_length_c 9.056
_cell_volume 1041.795
_citation_journal_id_ASTM JSSCBI
_cod_data_source_file Woodcock_JSSCBI_2000_1747.cif
_cod_data_source_block Al2O12W3
_cod_original_sg_symbol_Hall '-P 2n 2ab (z,x,y)'
_cod_database_code 1522201

loop_
_symmetry_equiv_pos_as_xyz
x,y,z
x+1/2,-y+1/2,-z+1/2
-x,y+1/2,-z+1/2
-x+1/2,-y,z
-x,-y,-z
-x-1/2,y-1/2,z-1/2
x,-y-1/2,z-1/2
x-1/2,y,-z

loop_
_atom_site_label
_atom_site_type_symbol
_atom_site_fract_x
_atom_site_fract_y
_atom_site_fract_z
_atom_site_occupancy
_atom_site_U_iso_or_equiv
O4 O-2 0.3381 0.405 0.0885 1 0.0
O5 O-2 0.0697 0.4791 0.321 1 0.0
O3 O-2 0.0055 0.2572 0.3172 1 0.0
Al1 Al+3 0.4668 0.3798 0.2498 1 0.0
W1 W+6 0.25 0 0.475 1 0.0
O2 O-2 0.1223 0.0671 0.3645 1 0.0
W2 W+6 0.1166 0.3571 0.3948 1 0.0
O1 O-2 0.09 0.1405 0.0878 1 0.0
O6 O-2 0.3057 0.3308 0.3608 1 0.0
